data_7054897
loop_
_publ_author_name
'Wojciechowska, Agnieszka'
'Janczak, Jan'
'Staszak, Zbigniew'
'Duczmal, Marek'
'Zierkiewicz, Wiktor'
'Tokar, Jadwiga'
'Ozarowski, Andrew'

_publ_section_title
;
 Structural, spectroscopic, magnetic behavior and DFT investigations
 ofl-tyrosinato nickel(ii) coordination polymer
;
_journal_issue 9
_journal_name_full 'New J. Chem.'
_journal_page_first 6813
_journal_paper_doi 10.1039/C5NJ00972C
_journal_volume 39
_journal_year 2015
_chemical_absolute_configuration rm
_chemical_formula_moiety 'C28 H28 N4 Ni O6, 4(H2 O)'
_chemical_formula_sum 'C28 H36 N4 Ni O10'
_chemical_formula_weight 647.32
_chemical_name_systematic
; 
 ? 
;
_space_group_IT_number 4
_symmetry_cell_setting monoclinic
_symmetry_space_group_name_Hall 'P 2yb'
_symmetry_space_group_name_H-M 'P 1 21 1'
_atom_sites_solution_hydrogens geom
_atom_sites_solution_primary direct
_atom_sites_solution_secondary difmap
_audit_creation_method SHELXL-97
_audit_update_record
;
2015-01-13 deposited with the CCDC.
2015-06-03 downloaded from the CCDC.
;
_cell_angle_alpha 90.00
_cell_angle_beta 98.777(12)
_cell_angle_gamma 90.00
_cell_formula_units_Z 2
_cell_length_a 9.6658(12)
_cell_length_b 13.5399(17)
_cell_length_c 11.4516(13)
_cell_measurement_reflns_used 2238
_cell_measurement_temperature 295(2)
_cell_measurement_theta_max 28.0
_cell_measurement_theta_min 2.61
_cell_volume 1481.2(3)
_computing_cell_refinement
;
Oxford Diffraction Poland (2009). CrysAlis Red,
Version 1.171.33.42
;
_computing_data_collection
;
Oxford Diffraction Poland (2009). CrysAlis CCD,
Version 1.171.33.42
;
_computing_data_reduction
;
Oxford Diffraction Poland (2009). CrysAlis Red,
Version 1.171.33.42
;
_computing_molecular_graphics
;
Brandenburg & Putz (2006). Diamond 3.0. Crystal and Molecular
Structure Visualisation, University of Bonn, Germany
;
_computing_publication_material 'SHELXL-97 (Sheldrick, 1997)'
_computing_structure_refinement 'SHELXL-97 (Sheldrick, 1997)'
_computing_structure_solution 'SHELXS-97 (Sheldrick, 1990)'
_diffrn_ambient_temperature 295(2)
_diffrn_detector_area_resol_mean '1024x1024 with blocks 2x2'
_diffrn_measured_fraction_theta_full 0.985
_diffrn_measured_fraction_theta_max 0.943
_diffrn_measurement_device_type 'KUMA KM-4 with CCD detector'
_diffrn_measurement_method \w-scan
_diffrn_radiation_monochromator graphite
_diffrn_radiation_source 'fine-focus sealed tube'
_diffrn_radiation_type MoK\a
_diffrn_radiation_wavelength 0.71073
_diffrn_reflns_av_R_equivalents 0.0837
_diffrn_reflns_av_sigmaI/netI 0.1164
_diffrn_reflns_limit_h_max 12
_diffrn_reflns_limit_h_min -13
_diffrn_reflns_limit_k_max 18
_diffrn_reflns_limit_k_min -17
_diffrn_reflns_limit_l_max 15
_diffrn_reflns_limit_l_min -10
_diffrn_reflns_number 17584
_diffrn_reflns_theta_full 28.70
_diffrn_reflns_theta_max 29.56
_diffrn_reflns_theta_min 2.61
_exptl_absorpt_coefficient_mu 0.718
_exptl_absorpt_correction_T_max 0.9122
_exptl_absorpt_correction_T_min 0.8633
_exptl_absorpt_correction_type numerical
_exptl_absorpt_process_details
;
Oxford Diffraction Poland (2009). CrysAlis Red,
Version 1.171.33.42
;
_exptl_crystal_colour grey
_exptl_crystal_density_diffrn 1.451
_exptl_crystal_density_meas 1.45
_exptl_crystal_density_method floatation
_exptl_crystal_description parallelepiped
_exptl_crystal_F_000 680
_exptl_crystal_size_max 0.27
_exptl_crystal_size_mid 0.18
_exptl_crystal_size_min 0.15
_refine_diff_density_max 0.349
_refine_diff_density_min -0.480
_refine_diff_density_rms 0.079
_refine_ls_abs_structure_details 'Flack H D (1983), Acta Cryst. A39, 876-881'
_refine_ls_abs_structure_Flack 0.051(18)
_refine_ls_extinction_method none
_refine_ls_goodness_of_fit_ref 1.008
_refine_ls_hydrogen_treatment mixed
_refine_ls_matrix_type full
_refine_ls_number_parameters 430
_refine_ls_number_reflns 7432
_refine_ls_number_restraints 21
_refine_ls_restrained_S_all 1.007
_refine_ls_R_factor_all 0.2051
_refine_ls_R_factor_gt 0.0854
_refine_ls_shift/su_max 0.003
_refine_ls_shift/su_mean 0.000
_refine_ls_structure_factor_coef Fsqd
_refine_ls_weighting_details 'calc w=1/[\s^2^(Fo^2^)+(0.0150P)^2^+0.0000P] where P=(Fo^2^+2Fc^2^)/3'
_refine_ls_weighting_scheme calc
_refine_ls_wR_factor_gt 0.0730
_refine_ls_wR_factor_ref 0.0944
_reflns_number_gt 3952
_reflns_number_total 7432
_reflns_threshold_expression I>2\s(I)
_cod_data_source_file c5nj00972c2.cif
_cod_data_source_block niaw
_cod_depositor_comments 'Adding full bibliography for 7054897.cif.'
_cod_original_sg_symbol_H-M 'P 21'
_cod_database_code 7054897

loop_
_symmetry_equiv_pos_as_xyz
'x, y, z'
'-x, y+1/2, -z'

loop_
_atom_site_label
_atom_site_type_symbol
_atom_site_fract_x
_atom_site_fract_y
_atom_site_fract_z
_atom_site_U_iso_or_equiv
_atom_site_adp_type
_atom_site_occupancy
_atom_site_symmetry_multiplicity
_atom_site_calc_flag
_atom_site_refinement_flags
Ni1 Ni 0.23202(8) -0.00140(6) 0.15121(6) 0.02696(18) Uani 1 1 d .
N1 N 0.2333(5) 0.0126(5) -0.0366(4) 0.0273(13) Uani 1 1 d .
C1 C 0.1151(6) 0.0091(6) -0.1138(4) 0.0324(15) Uani 1 1 d .
H1 H 0.0302 0.0119 -0.0851 0.039 Uiso 1 1 calc R
C2 C 0.1128(5) 0.0015(6) -0.2352(4) 0.0337(14) Uani 1 1 d .
H2 H 0.0276 -0.0022 -0.2852 0.040 Uiso 1 1 calc R
C3 C 0.2367(5) -0.0005(6) -0.2822(4) 0.0232(12) Uani 1 1 d .
C4 C 0.3587(5) 0.0034(6) -0.2004(4) 0.0360(15) Uani 1 1 d .
H4 H 0.4456 0.0010 -0.2257 0.043 Uiso 1 1 calc R
C5 C 0.3504(6) 0.0110(6) -0.0817(5) 0.0370(17) Uani 1 1 d .
H5 H 0.4339 0.0152 -0.0296 0.044 Uiso 1 1 calc R
C6 C 0.2373(6) -0.0089(6) -0.4121(4) 0.0269(13) Uani 1 1 d .
C7 C 0.1166(6) -0.0301(5) -0.4898(5) 0.043(2) Uani 1 1 d .
H7 H 0.0334 -0.0427 -0.4611 0.051 Uiso 1 1 calc R
C8 C 0.1198(6) -0.0326(4) -0.6096(5) 0.0370(18) Uani 1 1 d .
H8 H 0.0375 -0.0480 -0.6595 0.044 Uiso 1 1 calc R
N2 N 0.2345(4) -0.0142(4) -0.6585(4) 0.0288(13) Uani 1 1 d .
C9 C 0.3497(6) 0.0068(6) -0.5826(4) 0.0381(16) Uani 1 1 d .
H9 H 0.4307 0.0224 -0.6132 0.046 Uiso 1 1 calc R
C10 C 0.3556(6) 0.0066(7) -0.4624(5) 0.0424(18) Uani 1 1 d .
H10 H 0.4408 0.0172 -0.4142 0.051 Uiso 1 1 calc R
O11 O 0.0755(4) -0.1041(3) 0.1240(3) 0.0293(11) Uani 1 1 d .
O12 O 0.0283(4) -0.2637(3) 0.0931(4) 0.0462(12) Uani 1 1 d .
C11 C 0.1115(7) -0.1937(5) 0.1095(5) 0.0319(17) Uani 1 1 d .
C12 C 0.2674(7) -0.2140(4) 0.1111(5) 0.0302(16) Uani 1 1 d .
H12 H 0.2804 -0.2241 0.0288 0.045 Uiso 1 1 calc R
N11 N 0.3543(6) -0.1267(4) 0.1547(4) 0.0284(14) Uani 1 1 d D
H11A H 0.433(3) -0.123(4) 0.123(4) 0.043 Uiso 1 1 d D
H11B H 0.399(5) -0.128(4) 0.2294(17) 0.043 Uiso 1 1 d D
C13 C 0.3160(7) -0.3094(5) 0.1774(5) 0.0399(18) Uani 1 1 d .
H13A H 0.2527 -0.3626 0.1486 0.060 Uiso 1 1 calc R
H13B H 0.4084 -0.3267 0.1609 0.060 Uiso 1 1 calc R
C14 C 0.3210(7) -0.2997(4) 0.3097(5) 0.0344(16) Uani 1 1 d .
C15 C 0.2001(7) -0.3056(5) 0.3609(6) 0.043(2) Uani 1 1 d .
H15 H 0.1158 -0.3206 0.3135 0.052 Uiso 1 1 calc R
C16 C 0.2014(7) -0.2896(5) 0.4806(6) 0.043(2) Uani 1 1 d .
H16 H 0.1185 -0.2926 0.5124 0.052 Uiso 1 1 calc R
C17 C 0.3254(7) -0.2694(4) 0.5519(5) 0.0347(16) Uani 1 1 d .
C18 C 0.4470(6) -0.2645(4) 0.5058(5) 0.0401(17) Uani 1 1 d .
H18 H 0.5313 -0.2510 0.5541 0.048 Uiso 1 1 calc R
C19 C 0.4432(7) -0.2800(4) 0.3853(5) 0.0378(17) Uani 1 1 d .
H19 H 0.5266 -0.2768 0.3543 0.045 Uiso 1 1 calc R
O13 O 0.3214(4) -0.2526(4) 0.6709(4) 0.0477(11) Uani 1 1 d D
H13 H 0.4067(10) -0.254(5) 0.689(5) 0.072 Uiso 1 1 d D
O21 O 0.3874(4) 0.1010(4) 0.1882(3) 0.0330(12) Uani 1 1 d .
O22 O 0.4316(4) 0.2628(3) 0.1970(3) 0.0405(12) Uani 1 1 d .
C21 C 0.3494(7) 0.1899(5) 0.1775(5) 0.0306(16) Uani 1 1 d .
C22 C 0.1943(7) 0.2125(4) 0.1334(5) 0.0279(16) Uani 1 1 d .
H22 H 0.1892 0.2234 0.0483 0.042 Uiso 1 1 calc R
N21 N 0.1086(6) 0.1237(5) 0.1433(4) 0.0319(15) Uani 1 1 d D
H21A H 0.035(4) 0.113(4) 0.087(3) 0.048 Uiso 1 1 d D
H21B H 0.061(5) 0.128(4) 0.205(3) 0.048 Uiso 1 1 d D
C23 C 0.1411(7) 0.3088(4) 0.1809(5) 0.0388(17) Uani 1 1 d .
H23A H 0.1765 0.3633 0.1390 0.058 Uiso 1 1 calc R
H23B H 0.0399 0.3096 0.1614 0.058 Uiso 1 1 calc R
C24 C 0.1795(7) 0.3282(5) 0.3135(5) 0.0312(16) Uani 1 1 d .
C25 C 0.2425(6) 0.4159(4) 0.3511(6) 0.0393(16) Uani 1 1 d .
H25 H 0.2658 0.4603 0.2953 0.047 Uiso 1 1 calc R
C26 C 0.2723(6) 0.4403(4) 0.4703(6) 0.0407(17) Uani 1 1 d .
H26 H 0.3129 0.5008 0.4933 0.049 Uiso 1 1 calc R
C27 C 0.2412(6) 0.3740(5) 0.5544(5) 0.0377(17) Uani 1 1 d .
C28 C 0.1800(7) 0.2863(5) 0.5192(6) 0.043(2) Uani 1 1 d .
H28 H 0.1577 0.2419 0.5754 0.052 Uiso 1 1 calc R
C29 C 0.1504(6) 0.2624(5) 0.3991(5) 0.0428(18) Uani 1 1 d .
H29 H 0.1106 0.2015 0.3764 0.051 Uiso 1 1 calc R
O23 O 0.2721(5) 0.4010(4) 0.6697(4) 0.0601(14) Uani 1 1 d D
H23 H 0.237(8) 0.359(4) 0.708(6) 0.090 Uiso 1 1 d D
O1 O 0.4032(5) 0.3560(4) 0.9797(4) 0.0592(14) Uani 1 1 d D
H1W H 0.425(6) 0.327(4) 1.042(3) 0.089 Uiso 1 1 d D
H2W H 0.334(4) 0.389(4) 0.989(4) 0.089 Uiso 1 1 d D
O2 O 0.2222(6) 0.2552(4) 0.8112(4) 0.0679(14) Uani 1 1 d D
H3W H 0.149(3) 0.247(6) 0.838(5) 0.102 Uiso 1 1 d D
H4W H 0.284(4) 0.253(5) 0.869(3) 0.102 Uiso 1 1 d D
O3 O 0.1831(4) 0.4888(5) 0.9638(3) 0.0612(12) Uani 1 1 d D
H5W H 0.184(4) 0.506(4) 0.8954(19) 0.092 Uiso 1 1 d D
H6W H 0.111(4) 0.457(4) 0.962(5) 0.092 Uiso 1 1 d D
O4 O 0.1759(7) 0.5894(5) 0.7519(5) 0.0865(19) Uani 1 1 d D
H7W H 0.222(9) 0.639(4) 0.745(7) 0.130 Uiso 1 1 d D
H8W H 0.197(9) 0.552(4) 0.700(6) 0.130 Uiso 1 1 d D

loop_
_atom_site_aniso_label
_atom_site_aniso_U_11
_atom_site_aniso_U_22
_atom_site_aniso_U_33
_atom_site_aniso_U_23
_atom_site_aniso_U_13
_atom_site_aniso_U_12
Ni1 0.0341(4) 0.0284(4) 0.0186(3) -0.0002(5) 0.0048(3) 0.0011(5)
N1 0.027(3) 0.030(4) 0.025(3) 0.004(3) 0.005(2) 0.013(3)
C1 0.027(3) 0.048(4) 0.024(3) 0.006(4) 0.006(3) 0.001(4)
C2 0.036(3) 0.045(4) 0.019(3) -0.006(5) -0.001(3) -0.002(5)
C3 0.033(3) 0.018(3) 0.019(3) -0.007(4) 0.006(3) -0.008(4)
C4 0.025(3) 0.058(4) 0.024(3) 0.008(5) 0.003(3) -0.001(5)
C5 0.030(3) 0.060(5) 0.019(3) 0.000(4) -0.005(3) 0.004(5)
C6 0.034(3) 0.030(4) 0.016(3) 0.003(4) 0.002(3) 0.004(4)
C7 0.043(4) 0.066(6) 0.021(3) -0.003(3) 0.010(3) -0.013(4)
C8 0.035(4) 0.050(5) 0.025(3) -0.003(3) 0.003(3) -0.015(3)
N2 0.036(3) 0.027(3) 0.022(2) -0.004(3) 0.002(3) -0.013(3)
C9 0.037(4) 0.061(5) 0.017(3) 0.001(5) 0.003(3) -0.011(5)
C10 0.030(4) 0.073(5) 0.022(3) 0.011(5) -0.005(3) -0.007(6)
O11 0.027(3) 0.035(3) 0.026(3) 0.002(2) 0.003(2) 0.006(2)
O12 0.043(3) 0.038(3) 0.052(3) -0.004(2) -0.011(2) -0.016(3)
C11 0.044(5) 0.042(5) 0.009(3) 0.005(3) 0.000(3) 0.005(4)
C12 0.038(4) 0.030(4) 0.020(3) -0.006(3) -0.002(3) 0.003(4)
N11 0.030(4) 0.038(4) 0.017(3) 0.000(3) 0.003(3) 0.003(3)
C13 0.047(5) 0.026(4) 0.046(4) -0.013(3) 0.001(3) 0.008(4)
C14 0.038(4) 0.027(4) 0.037(4) 0.003(3) -0.001(3) -0.007(3)
C15 0.035(5) 0.049(5) 0.041(5) 0.002(4) -0.012(4) -0.013(4)
C16 0.030(5) 0.057(5) 0.044(5) 0.011(4) 0.009(4) -0.007(4)
C17 0.042(5) 0.028(4) 0.033(4) 0.015(3) 0.003(4) -0.003(3)
C18 0.042(5) 0.044(5) 0.032(4) 0.004(3) 0.000(4) -0.002(4)
C19 0.038(4) 0.034(4) 0.042(4) 0.003(3) 0.009(3) 0.005(3)
O13 0.036(3) 0.067(3) 0.040(3) 0.007(2) 0.001(2) 0.003(3)
O21 0.038(3) 0.038(3) 0.022(2) 0.007(2) 0.002(2) 0.003(2)
O22 0.043(3) 0.038(3) 0.036(3) 0.005(2) -0.007(2) -0.009(2)
C21 0.041(5) 0.036(5) 0.018(3) 0.000(4) 0.014(3) -0.002(4)
C22 0.035(4) 0.025(4) 0.022(3) 0.006(3) -0.001(3) -0.003(3)
N21 0.026(4) 0.043(4) 0.026(3) -0.007(3) 0.001(3) -0.012(3)
C23 0.042(4) 0.039(5) 0.036(4) 0.004(3) 0.006(3) 0.004(3)
C24 0.040(5) 0.022(4) 0.033(4) -0.003(3) 0.007(3) 0.002(3)
C25 0.050(5) 0.027(4) 0.040(4) 0.000(3) 0.005(3) -0.005(4)
C26 0.047(4) 0.031(4) 0.043(4) -0.004(3) 0.004(4) -0.008(3)
C27 0.043(4) 0.041(5) 0.028(4) -0.005(4) 0.001(3) 0.007(4)
C28 0.052(5) 0.045(5) 0.034(4) -0.004(4) 0.012(4) -0.013(4)
C29 0.058(5) 0.037(4) 0.036(4) 0.000(4) 0.015(4) -0.013(4)
O23 0.084(4) 0.060(4) 0.038(3) -0.008(3) 0.012(3) -0.008(3)
O1 0.045(3) 0.084(4) 0.048(3) 0.020(3) 0.009(2) -0.011(3)
O2 0.088(4) 0.073(4) 0.042(3) 0.002(3) 0.010(3) -0.007(4)
O3 0.055(3) 0.075(4) 0.054(2) 0.004(3) 0.007(2) -0.016(4)
O4 0.115(5) 0.073(5) 0.082(4) 0.002(3) 0.047(4) -0.018(4)

loop_
_atom_type_symbol
_atom_type_description
_atom_type_scat_dispersion_real
_atom_type_scat_dispersion_imag
_atom_type_scat_source
C C 0.0033 0.0016 'International Tables Vol C Tables 4.2.6.8 and 6.1.1.4'
H H 0.0000 0.0000 'International Tables Vol C Tables 4.2.6.8 and 6.1.1.4'
N N 0.0061 0.0033 'International Tables Vol C Tables 4.2.6.8 and 6.1.1.4'
O O 0.0106 0.0060 'International Tables Vol C Tables 4.2.6.8 and 6.1.1.4'
Ni Ni 0.3393 1.1124 'International Tables Vol C Tables 4.2.6.8 and 6.1.1.4'

loop_
_geom_angle_atom_site_label_1
_geom_angle_atom_site_label_2
_geom_angle_atom_site_label_3
_geom_angle
_geom_angle_site_symmetry_3
_geom_angle_publ_flag
O21 Ni1 O11 176.80(17) . y
O21 Ni1 N11 98.8(2) . y
O11 Ni1 N11 81.5(2) . y
O21 Ni1 N21 81.6(2) . y
O11 Ni1 N21 98.18(19) . y
N11 Ni1 N21 178.6(2) . y
O21 Ni1 N1 91.79(18) . y
O11 Ni1 N1 91.40(18) . y
N11 Ni1 N1 90.07(19) . y
N21 Ni1 N1 88.6(2) . y
O21 Ni1 N2 87.19(17) 1_556 ?
O11 Ni1 N2 89.62(17) 1_556 ?
N11 Ni1 N2 89.8(2) 1_556 ?
N21 Ni1 N2 91.5(2) 1_556 ?
N1 Ni1 N2 178.9(2) 1_556 ?
C5 N1 C1 116.1(4) . ?
C5 N1 Ni1 121.7(4) . ?
C1 N1 Ni1 121.5(3) . ?
N1 C1 C2 123.1(5) . ?
N1 C1 H1 118.4 . ?
C2 C1 H1 118.4 . ?
C3 C2 C1 120.5(5) . ?
C3 C2 H2 119.8 . ?
C1 C2 H2 119.8 . ?
C2 C3 C4 115.6(4) . ?
C2 C3 C6 121.6(4) . ?
C4 C3 C6 122.9(4) . ?
C5 C4 C3 119.8(5) . ?
C5 C4 H4 120.1 . ?
C3 C4 H4 120.1 . ?
N1 C5 C4 124.9(5) . ?
N1 C5 H5 117.5 . ?
C4 C5 H5 117.5 . ?
C10 C6 C7 115.9(5) . ?
C10 C6 C3 122.4(4) . ?
C7 C6 C3 121.7(4) . ?
C8 C7 C6 120.0(5) . ?
C8 C7 H7 120.0 . ?
C6 C7 H7 120.0 . ?
N2 C8 C7 123.9(5) . ?
N2 C8 H8 118.0 . ?
C7 C8 H8 118.0 . ?
C9 N2 C8 115.4(5) . ?
C9 N2 Ni1 121.0(3) 1_554 ?
C8 N2 Ni1 123.3(3) 1_554 ?
N2 C9 C10 123.9(5) . ?
N2 C9 H9 118.1 . ?
C10 C9 H9 118.1 . ?
C9 C10 C6 120.8(5) . ?
C9 C10 H10 119.6 . ?
C6 C10 H10 119.6 . ?
C11 O11 Ni1 117.1(4) . ?
O12 C11 O11 124.2(7) . ?
O12 C11 C12 118.7(6) . ?
O11 C11 C12 117.1(6) . ?
N11 C12 C11 111.4(5) . ?
N11 C12 C13 112.8(5) . ?
C11 C12 C13 112.6(5) . ?
N11 C12 H12 106.5 . ?
C11 C12 H12 106.5 . ?
C13 C12 H12 106.5 . ?
C12 N11 Ni1 110.7(4) . ?
C12 N11 H11A 112(4) . ?
Ni1 N11 H11A 118(4) . ?
C12 N11 H11B 118(4) . ?
Ni1 N11 H11B 103(4) . ?
H11A N11 H11B 94(5) . ?
C14 C13 C12 112.5(5) . ?
C14 C13 H13A 109.1 . ?
C12 C13 H13A 109.1 . ?
C14 C13 H13B 109.1 . ?
C12 C13 H13B 109.1 . ?
H13A C13 H13B 107.8 . ?
C19 C14 C15 116.2(6) . ?
C19 C14 C13 122.5(6) . ?
C15 C14 C13 121.2(6) . ?
C16 C15 C14 121.9(6) . ?
C16 C15 H15 119.1 . ?
C14 C15 H15 119.1 . ?
C17 C16 C15 119.7(6) . ?
C17 C16 H16 120.2 . ?
C15 C16 H16 120.2 . ?
C18 C17 C16 120.4(6) . ?
C18 C17 O13 121.9(6) . ?
C16 C17 O13 117.7(6) . ?
C17 C18 C19 118.9(6) . ?
C17 C18 H18 120.5 . ?
C19 C18 H18 120.5 . ?
C14 C19 C18 122.8(6) . ?
C14 C19 H19 118.6 . ?
C18 C19 H19 118.6 . ?
C17 O13 H13 94(5) . ?
C21 O21 Ni1 115.7(4) . ?
O21 C21 O22 124.2(6) . ?
O21 C21 C22 118.6(6) . ?
O22 C21 C22 117.1(6) . ?
N21 C22 C23 116.3(5) . ?
N21 C22 C21 110.1(5) . ?
C23 C22 C21 114.6(5) . ?
N21 C22 H22 104.8 . ?
C23 C22 H22 104.8 . ?
C21 C22 H22 104.8 . ?
C22 N21 Ni1 110.1(4) . ?
C22 N21 H21A 118(4) . ?
Ni1 N21 H21A 107(4) . ?
C22 N21 H21B 112(4) . ?
Ni1 N21 H21B 112(4) . ?
H21A N21 H21B 98(5) . ?
C24 C23 C22 117.0(5) . ?
C24 C23 H23A 108.0 . ?
C22 C23 H23A 108.0 . ?
C24 C23 H23B 108.0 . ?
C22 C23 H23B 108.0 . ?
H23A C23 H23B 107.3 . ?
C25 C24 C29 117.6(6) . ?
C25 C24 C23 119.2(6) . ?
C29 C24 C23 123.1(6) . ?
C24 C25 C26 121.9(6) . ?
C24 C25 H25 119.1 . ?
C26 C25 H25 119.1 . ?
C27 C26 C25 119.7(6) . ?
C27 C26 H26 120.1 . ?
C25 C26 H26 120.1 . ?
O23 C27 C28 123.0(6) . ?
O23 C27 C26 117.6(6) . ?
C28 C27 C26 119.4(6) . ?
C27 C28 C29 120.6(7) . ?
C27 C28 H28 119.7 . ?
C29 C28 H28 119.7 . ?
C24 C29 C28 120.8(7) . ?
C24 C29 H29 119.6 . ?
C28 C29 H29 119.6 . ?
C27 O23 H23 106(6) . ?
H1W O1 H2W 104.9(9) . ?
H3W O2 H4W 104.9(9) . ?
H5W O3 H6W 105.2(9) . ?
H7W O4 H8W 104(2) . ?

loop_
_geom_bond_atom_site_label_1
_geom_bond_atom_site_label_2
_geom_bond_distance
_geom_bond_site_symmetry_2
_geom_bond_publ_flag
Ni1 O21 2.041(5) . y
Ni1 O11 2.044(4) . y
Ni1 N11 2.064(6) . y
Ni1 N21 2.067(6) . y
Ni1 N1 2.161(4) . y
Ni1 N2 2.183(4) 1_556 y
N1 C5 1.315(6) . ?
N1 C1 1.334(6) . ?
C1 C2 1.391(6) . ?
C1 H1 0.9300 . ?
C2 C3 1.386(6) . ?
C2 H2 0.9300 . ?
C3 C4 1.391(6) . ?
C3 C6 1.493(5) . ?
C4 C5 1.378(6) . ?
C4 H4 0.9300 . ?
C5 H5 0.9300 . ?
C6 C10 1.373(6) . ?
C6 C7 1.385(7) . ?
C7 C8 1.377(6) . ?
C7 H7 0.9300 . ?
C8 N2 1.340(6) . ?
C8 H8 0.9300 . ?
N2 C9 1.334(6) . ?
N2 Ni1 2.183(4) 1_554 ?
C9 C10 1.370(6) . ?
C9 H9 0.9300 . ?
C10 H10 0.9300 . ?
O11 C11 1.280(7) . ?
O12 C11 1.238(7) . ?
C11 C12 1.529(8) . ?
C12 N11 1.491(7) . ?
C12 C13 1.536(8) . ?
C12 H12 0.9800 . ?
N11 H11A 0.899(5) . ?
N11 H11B 0.898(5) . ?
C13 C14 1.514(7) . ?
C13 H13A 0.9700 . ?
C13 H13B 0.9700 . ?
C14 C19 1.380(7) . ?
C14 C15 1.387(8) . ?
C15 C16 1.386(8) . ?
C15 H15 0.9300 . ?
C16 C17 1.372(8) . ?
C16 H16 0.9300 . ?
C17 C18 1.362(7) . ?
C17 O13 1.388(7) . ?
C18 C19 1.391(7) . ?
C18 H18 0.9300 . ?
C19 H19 0.9300 . ?
O13 H13 0.820(5) . ?
O21 C21 1.259(7) . ?
O22 C21 1.266(7) . ?
C21 C22 1.538(8) . ?
C22 N21 1.474(8) . ?
C22 C23 1.531(7) . ?
C22 H22 0.9800 . ?
N21 H21A 0.899(5) . ?
N21 H21B 0.900(5) . ?
C23 C24 1.531(8) . ?
C23 H23A 0.9700 . ?
C23 H23B 0.9700 . ?
C24 C25 1.373(7) . ?
C24 C29 1.385(7) . ?
C25 C26 1.391(8) . ?
C25 H25 0.9300 . ?
C26 C27 1.382(7) . ?
C26 H26 0.9300 . ?
C27 O23 1.359(7) . ?
C27 C28 1.360(8) . ?
C28 C29 1.400(8) . ?
C28 H28 0.9300 . ?
C29 H29 0.9300 . ?
O23 H23 0.820(5) . ?
O1 H1W 0.820(5) . ?
O1 H2W 0.820(5) . ?
O2 H3W 0.820(5) . ?
O2 H4W 0.820(5) . ?
O3 H5W 0.819(5) . ?
O3 H6W 0.819(5) . ?
O4 H7W 0.821(5) . ?
O4 H8W 0.822(5) . ?

loop_
_geom_hbond_atom_site_label_D
_geom_hbond_atom_site_label_H
_geom_hbond_atom_site_label_A
_geom_hbond_distance_DH
_geom_hbond_distance_HA
_geom_hbond_distance_DA
_geom_hbond_angle_DHA
_geom_hbond_site_symmetry_A
N11 H11A O1 0.899(5) 2.124(16) 3.003(6) 166(5) 2_646
O13 H13 O22 0.820(5) 1.89(3) 2.633(6) 150(6) 2_646
N21 H21A O12 0.899(5) 2.65(5) 3.211(7) 122(4) 2
N21 H21B O4 0.900(5) 2.47(4) 3.197(8) 138(4) 2_546
O23 H23 O2 0.820(5) 1.86(3) 2.644(6) 160(8) .
O1 H1W O22 0.820(5) 1.961(15) 2.766(5) 167(5) 1_556
O1 H2W O3 0.820(5) 1.981(17) 2.771(7) 162(5) .
O2 H3W O12 0.820(5) 1.999(10) 2.817(7) 176(9) 2_556
O2 H4W O1 0.820(5) 2.11(4) 2.760(7) 137(6) .
O3 H5W O4 0.819(5) 1.985(16) 2.774(7) 162(5) .
O3 H6W O11 0.819(5) 2.09(3) 2.842(6) 153(5) 2_556
O4 H7W O13 0.821(5) 2.01(3) 2.795(7) 161(8) 1_565
O4 H8W O23 0.822(5) 2.22(5) 2.919(8) 143(8) .
